data_4000968
loop_
_publ_author_name
'Jung, Byung Jun'
'Sun, Jia'
'Lee, Taegweon'
'Sarjeant, Amy'
'Katz, Howard E.'

_publ_section_title
;
 Low-Temperature-Processible, Transparent, and Air-Operable n-Channel
 Fluorinated Phenylethylated Naphthalenetetracarboxylic Diimide
 Semiconductors Applied to Flexible Transistors
;
_journal_issue 1
_journal_name_full 'Chemistry of Materials'
_journal_page_first 94
_journal_paper_doi 10.1021/cm802281k
_journal_volume 21
_journal_year 2009
_chemical_formula_moiety 'C30 H20 F2 N2 O4'
_chemical_formula_sum 'C30 H20 F2 N2 O4'
_chemical_formula_weight 510.48
_chemical_name_systematic
; 
 ? 
;
_space_group_IT_number 14
_symmetry_cell_setting monoclinic
_symmetry_space_group_name_Hall '-P 2yn'
_symmetry_space_group_name_H-M 'P 1 21/n 1'
_atom_sites_solution_hydrogens geom
_atom_sites_solution_primary direct
_atom_sites_solution_secondary difmap
_audit_creation_date
;
'Fri Apr 18 12:11:38 2008'
;
_audit_creation_method SHELXL-97
_cell_angle_alpha 90.00
_cell_angle_beta 97.227(3)
_cell_angle_gamma 90.00
_cell_formula_units_Z 2
_cell_length_a 7.8416(4)
_cell_length_b 4.8947(2)
_cell_length_c 29.7907(12)
_cell_measurement_reflns_used 5560
_cell_measurement_temperature 110
_cell_measurement_theta_max 28.4944
_cell_measurement_theta_min 4.0227
_cell_volume 1134.35(9)
_computing_cell_refinement 'Oxford Diffraction CrysAlis RED'
_computing_data_collection 'Oxford Diffraction CrysAlis CCD'
_computing_data_reduction 'Oxford Diffraction CrysAlis RED'
_computing_molecular_graphics 'Sheldrick, G.M. (2000). SHELXTL v6.10.'
_computing_publication_material 'Sheldrick, G.M. (2000). SHELXTL v6.10.'
_computing_structure_refinement 'Sheldrick, G.M. (2000). SHELXTL v6.10.'
_computing_structure_solution 'Sheldrick, G.M. (2000). SHELXTL v6.10.'
_diffrn_ambient_temperature 110
_diffrn_detector_area_resol_mean 15.9890
_diffrn_measured_fraction_theta_full 0.995
_diffrn_measured_fraction_theta_max 0.995
_diffrn_measurement_details 'see scan set'
_diffrn_measurement_device Kappa
_diffrn_measurement_device_type Xcalibur3
_diffrn_measurement_method ' omega phi scans'
_diffrn_orient_matrix_UB_11 0.0866959690
_diffrn_orient_matrix_UB_12 0.0453737518
_diffrn_orient_matrix_UB_13 0.0029968140
_diffrn_orient_matrix_UB_21 -0.0229543075
_diffrn_orient_matrix_UB_22 0.1084546943
_diffrn_orient_matrix_UB_23 -0.0154058296
_diffrn_orient_matrix_UB_31 -0.0171780935
_diffrn_orient_matrix_UB_32 0.0845039143
_diffrn_orient_matrix_UB_33 0.0181462279
_diffrn_radiation_monochromator graphite
_diffrn_radiation_source 'Enhance (Mo) X-ray Source'
_diffrn_radiation_type 'Mo K\a'
_diffrn_radiation_wavelength 0.71073
_diffrn_reflns_av_R_equivalents 0.0400
_diffrn_reflns_av_sigmaI/netI 0.0298
_diffrn_reflns_limit_h_max 10
_diffrn_reflns_limit_h_min -10
_diffrn_reflns_limit_k_max 6
_diffrn_reflns_limit_k_min -6
_diffrn_reflns_limit_l_max 38
_diffrn_reflns_limit_l_min -38
_diffrn_reflns_number 11521
_diffrn_reflns_resolution_max 0.77
_diffrn_reflns_theta_full 27.48
_diffrn_reflns_theta_max 27.48
_diffrn_reflns_theta_min 4.06
_diffrn_source_current 40
_diffrn_source_power 2
_diffrn_source_voltage 50
_exptl_absorpt_coefficient_mu 0.111
_exptl_absorpt_correction_T_max 0.995
_exptl_absorpt_correction_T_min 0.973
_exptl_absorpt_correction_type analytical
_exptl_absorpt_process_details
;
CrysAlis RED, Oxford Diffraction Ltd.,
Version 1.171.32.5 (release 08-05-2007 CrysAlis171 .NET)
(compiled May  8 2007,13:10:02)
Analytical numeric absorption correction using a multifaceted crystal
   model based on expressions derived by R.C. Clark & J.S. Reid.
(Clark, R. C. & Reid, J. S. (1995). Acta Cryst. A51, 887-897)
;
_exptl_crystal_colour 'pale brown'
_exptl_crystal_density_diffrn 1.495
_exptl_crystal_density_method 'not measured'
_exptl_crystal_description block
_exptl_crystal_F_000 528
_exptl_crystal_size_max 0.3628
_exptl_crystal_size_mid 0.1769
_exptl_crystal_size_min 0.0589
_refine_diff_density_max 0.285
_refine_diff_density_min -0.275
_refine_diff_density_rms 0.064
_refine_ls_extinction_method none
_refine_ls_goodness_of_fit_ref 1.164
_refine_ls_hydrogen_treatment constr
_refine_ls_matrix_type full
_refine_ls_number_parameters 172
_refine_ls_number_reflns 2590
_refine_ls_number_restraints 0
_refine_ls_restrained_S_all 1.164
_refine_ls_R_factor_all 0.0787
_refine_ls_R_factor_gt 0.0594
_refine_ls_shift/su_max 0.001
_refine_ls_shift/su_mean 0.000
_refine_ls_structure_factor_coef Fsqd
_refine_ls_weighting_details 'calc w=1/[\s^2^(Fo^2^)+(0.0371P)^2^+2.0135P] where P=(Fo^2^+2Fc^2^)/3'
_refine_ls_weighting_scheme calc
_refine_ls_wR_factor_gt 0.1363
_refine_ls_wR_factor_ref 0.1442
_reflns_number_gt 2060
_reflns_number_total 2590
_reflns_threshold_expression >2sigma(I)
_cod_data_source_file cm802281k_si_002.cif
_cod_data_source_block x0448
_cod_depositor_comments
;
The following automatic conversions were performed:

'_symmetry_cell_setting' value 'Monoclinic' changed to 'monoclinic'
according to /home/saulius/struct/CIF-dictionaries/cif_core.dic
dictionary named 'cif_core.dic' version 2.4.2 from 2011-04-26.

Automatic conversion script
Id: cif_fix_values 1715 2011-07-08 13:25:40Z adriana 
;
_cod_original_sg_symbol_H-M 'P2(1)/n  '
_cod_database_code 4000968
_audit_creation_method_reference
;
CrysAlis RED, Oxford Diffraction Ltd.,
Version 1.171.32.5 (release 08-05-2007 CrysAlis171 .NET)
(compiled May  8 2007,13:10:02)
;
_computing_data_collection_reference
;
CrysAlis CCD, Oxford Diffraction Ltd.,
Version 1.171.32.5 (release 08-05-2007 CrysAlis171 .NET)
(compiled May  8 2007,13:10:02)
;
_computing_cell_refinment_reference
;
CrysAlis RED, Oxford Diffraction Ltd.,
Version 1.171.32.5 (release 08-05-2007 CrysAlis171 .NET)
(compiled May  8 2007,13:10:02)
;
_computing_data_reduction_reference
;
CrysAlis RED, Oxford Diffraction Ltd.,
Version 1.171.32.5 (release 08-05-2007 CrysAlis171 .NET)
(compiled May  8 2007,13:10:02)
;
_cell_measurement_resolution_max 0.74
_jhu_your_name_here 'Dr. Amy A Sarjeant'
_jhu_your_lab_here 'NCB 240'
_jhu_your_phone_number_here x6-8569
_jhu_your_email_here xray@jhu.edu
_jhu_institutional_source 'Katz Lab'
_jhu_submitting_scientist 'Byung Jun Jung'
_jhu_scientist_phone x6-0799
_jhu_scientist_email bjung6@jhu.edu
_jhu_identifying_number x0448
_jhu_xray_labbook II-117
_jhu_crystalization_labbook 2F1
_jhu_crystalization_solvent
;
;
_jhu_crystalization_method Sublimation
_jhu_diffraction_detector_distance 50
_jhu_quality_factor 2

loop_
_symmetry_equiv_pos_as_xyz
'x, y, z'
'-x+1/2, y+1/2, -z+1/2'
'-x, -y, -z'
'x-1/2, -y-1/2, z-1/2'

loop_
_atom_site_label
_atom_site_type_symbol
_atom_site_fract_x
_atom_site_fract_y
_atom_site_fract_z
_atom_site_U_iso_or_equiv
_atom_site_adp_type
_atom_site_occupancy
_atom_site_symmetry_multiplicity
_atom_site_calc_flag
_atom_site_refinement_flags
F1 F 1.24204(19) 0.7248(4) 0.72108(6) 0.0350(4) Uani 1 1 d .
O1 O 0.5107(2) 0.2946(4) 0.54643(6) 0.0208(4) Uani 1 1 d .
O2 O 0.2282(2) 0.9863(4) 0.60709(6) 0.0220(4) Uani 1 1 d .
N1 N 0.3698(2) 0.6426(4) 0.57625(6) 0.0166(4) Uani 1 1 d .
C1 C 0.3789(3) 0.4268(5) 0.54625(8) 0.0154(5) Uani 1 1 d .
C2 C 0.2234(3) 0.3709(5) 0.51373(7) 0.0141(5) Uani 1 1 d .
C3 C 0.2263(3) 0.1677(5) 0.48172(8) 0.0159(5) Uani 1 1 d .
H3A H 0.3276 0.0623 0.4808 0.019 Uiso 1 1 calc R
C4 C 0.0806(3) 0.1158(5) 0.45050(8) 0.0164(5) Uani 1 1 d .
H4A H 0.0842 -0.0227 0.4283 0.020 Uiso 1 1 calc R
C5 C 0.0736(3) 0.5279(5) 0.51570(7) 0.0139(5) Uani 1 1 d .
C6 C 0.0677(3) 0.7352(5) 0.54809(7) 0.0141(5) Uani 1 1 d .
C7 C 0.2239(3) 0.8006(5) 0.57987(8) 0.0164(5) Uani 1 1 d .
C8 C 0.5290(3) 0.7102(5) 0.60609(8) 0.0186(5) Uani 1 1 d .
H8A H 0.5300 0.9086 0.6126 0.022 Uiso 1 1 calc R
H8B H 0.6288 0.6699 0.5899 0.022 Uiso 1 1 calc R
C9 C 0.5503(3) 0.5542(5) 0.65103(8) 0.0199(5) Uani 1 1 d .
H9A H 0.4702 0.6274 0.6712 0.024 Uiso 1 1 calc R
H9B H 0.5243 0.3582 0.6456 0.024 Uiso 1 1 calc R
C10 C 0.7339(3) 0.5887(5) 0.67263(8) 0.0183(5) Uani 1 1 d .
C11 C 0.8639(3) 0.4326(6) 0.65757(9) 0.0253(6) Uani 1 1 d .
H11A H 0.8344 0.2941 0.6356 0.030 Uiso 1 1 calc R
C12 C 1.0351(3) 0.4745(6) 0.67384(9) 0.0277(6) Uani 1 1 d .
H12A H 1.1230 0.3671 0.6634 0.033 Uiso 1 1 calc R
C13 C 1.0738(3) 0.6759(6) 0.70552(9) 0.0238(6) Uani 1 1 d .
C14 C 0.9500(3) 0.8321(6) 0.72208(8) 0.0244(6) Uani 1 1 d .
H14A H 0.9804 0.9673 0.7445 0.029 Uiso 1 1 calc R
C15 C 0.7791(3) 0.7868(6) 0.70505(8) 0.0215(5) Uani 1 1 d .
H15A H 0.6918 0.8938 0.7159 0.026 Uiso 1 1 calc R

loop_
_atom_site_aniso_label
_atom_site_aniso_U_11
_atom_site_aniso_U_22
_atom_site_aniso_U_33
_atom_site_aniso_U_23
_atom_site_aniso_U_13
_atom_site_aniso_U_12
F1 0.0148(8) 0.0493(11) 0.0389(9) -0.0019(8) -0.0042(6) -0.0007(7)
O1 0.0149(8) 0.0215(9) 0.0251(9) 0.0000(7) -0.0014(7) 0.0029(7)
O2 0.0222(9) 0.0207(9) 0.0221(8) -0.0072(7) -0.0013(7) -0.0007(7)
N1 0.0141(9) 0.0180(10) 0.0169(9) -0.0001(8) -0.0017(8) -0.0006(8)
C1 0.0155(11) 0.0138(11) 0.0167(10) 0.0022(9) 0.0013(8) -0.0005(9)
C2 0.0132(11) 0.0132(11) 0.0160(10) 0.0026(9) 0.0023(8) -0.0004(9)
C3 0.0126(11) 0.0155(11) 0.0199(11) 0.0017(9) 0.0039(9) 0.0025(9)
C4 0.0184(12) 0.0149(11) 0.0165(10) -0.0020(9) 0.0040(9) 0.0000(9)
C5 0.0141(11) 0.0131(11) 0.0146(10) 0.0024(9) 0.0027(9) 0.0005(9)
C6 0.0158(11) 0.0127(10) 0.0137(10) 0.0010(9) 0.0015(8) -0.0021(9)
C7 0.0175(12) 0.0163(11) 0.0152(10) 0.0015(9) 0.0013(9) -0.0020(10)
C8 0.0147(11) 0.0198(12) 0.0199(11) 0.0017(10) -0.0034(9) -0.0034(10)
C9 0.0182(12) 0.0238(13) 0.0170(11) 0.0007(10) -0.0006(9) -0.0038(10)
C10 0.0171(12) 0.0205(12) 0.0166(11) 0.0047(10) -0.0006(9) 0.0004(10)
C11 0.0260(14) 0.0234(13) 0.0257(13) -0.0061(11) -0.0001(10) 0.0024(11)
C12 0.0221(14) 0.0297(15) 0.0314(14) -0.0017(12) 0.0029(11) 0.0073(11)
C13 0.0124(11) 0.0328(15) 0.0247(12) 0.0037(11) -0.0033(9) 0.0000(11)
C14 0.0238(13) 0.0287(14) 0.0198(12) -0.0038(10) -0.0008(10) -0.0025(11)
C15 0.0188(12) 0.0258(13) 0.0200(11) -0.0017(10) 0.0021(9) 0.0020(10)

loop_
_atom_type_symbol
_atom_type_description
_atom_type_scat_dispersion_real
_atom_type_scat_dispersion_imag
_atom_type_scat_source
C C 0.0033 0.0016 'International Tables Vol C Tables 4.2.6.8 and 6.1.1.4'
H H 0.0000 0.0000 'International Tables Vol C Tables 4.2.6.8 and 6.1.1.4'
N N 0.0061 0.0033 'International Tables Vol C Tables 4.2.6.8 and 6.1.1.4'
O O 0.0106 0.0060 'International Tables Vol C Tables 4.2.6.8 and 6.1.1.4'
F F 0.0171 0.0103 'International Tables Vol C Tables 4.2.6.8 and 6.1.1.4'

loop_
_exptl_crystal_face_index_h
_exptl_crystal_face_index_k
_exptl_crystal_face_index_l
_exptl_crystal_face_perp_dist
-11.00 0.00 10.00 0.0863
1.00 0.00 -42.00 0.0163
10.00 0.00 16.00 0.0914
-1.00 0.00 42.00 0.0426
-3.00 4.00 -30.00 0.0723
3.00 -3.00 -38.00 0.0906
-9.00 0.00 -20.00 0.0566
1.00 -5.00 30.00 0.1400
1.00 0.00 41.00 0.0372
-4.00 6.00 9.00 0.1214
-1.00 6.00 -24.00 0.0929
11.00 0.00 -18.00 0.0832

loop_
_geom_angle_atom_site_label_1
_geom_angle_atom_site_label_2
_geom_angle_atom_site_label_3
_geom_angle
_geom_angle_site_symmetry_1
_geom_angle_site_symmetry_3
C1 N1 C7 125.3(2) . .
C1 N1 C8 116.70(19) . .
C7 N1 C8 118.0(2) . .
O1 C1 N1 120.8(2) . .
O1 C1 C2 122.1(2) . .
N1 C1 C2 117.1(2) . .
C3 C2 C5 120.5(2) . .
C3 C2 C1 120.0(2) . .
C5 C2 C1 119.5(2) . .
C2 C3 C4 120.4(2) . .
C2 C3 H3A 119.8 . .
C4 C3 H3A 119.8 . .
C6 C4 C3 120.3(2) 3_566 .
C6 C4 H4A 119.9 3_566 .
C3 C4 H4A 119.9 . .
C6 C5 C2 121.4(2) . .
C6 C5 C5 119.8(3) . 3_566
C2 C5 C5 118.7(3) . 3_566
C4 C6 C5 120.3(2) 3_566 .
C4 C6 C7 119.9(2) 3_566 .
C5 C6 C7 119.8(2) . .
O2 C7 N1 120.7(2) . .
O2 C7 C6 122.5(2) . .
N1 C7 C6 116.7(2) . .
N1 C8 C9 113.9(2) . .
N1 C8 H8A 108.8 . .
C9 C8 H8A 108.8 . .
N1 C8 H8B 108.8 . .
C9 C8 H8B 108.8 . .
H8A C8 H8B 107.7 . .
C10 C9 C8 108.0(2) . .
C10 C9 H9A 110.1 . .
C8 C9 H9A 110.1 . .
C10 C9 H9B 110.1 . .
C8 C9 H9B 110.1 . .
H9A C9 H9B 108.4 . .
C15 C10 C11 118.4(2) . .
C15 C10 C9 121.5(2) . .
C11 C10 C9 119.9(2) . .
C12 C11 C10 121.5(2) . .
C12 C11 H11A 119.2 . .
C10 C11 H11A 119.2 . .
C13 C12 C11 117.9(2) . .
C13 C12 H12A 121.0 . .
C11 C12 H12A 121.0 . .
F1 C13 C12 118.8(2) . .
F1 C13 C14 118.5(2) . .
C12 C13 C14 122.7(2) . .
C13 C14 C15 118.2(2) . .
C13 C14 H14A 120.9 . .
C15 C14 H14A 120.9 . .
C10 C15 C14 121.2(2) . .
C10 C15 H15A 119.4 . .
C14 C15 H15A 119.4 . .

loop_
_geom_bond_atom_site_label_1
_geom_bond_atom_site_label_2
_geom_bond_distance
_geom_bond_site_symmetry_2
F1 C13 1.363(3) .
O1 C1 1.219(3) .
O2 C7 1.216(3) .
N1 C1 1.392(3) .
N1 C7 1.396(3) .
N1 C8 1.476(3) .
C1 C2 1.484(3) .
C2 C3 1.380(3) .
C2 C5 1.411(3) .
C3 C4 1.403(3) .
C3 H3A 0.9500 .
C4 C6 1.378(3) 3_566
C4 H4A 0.9500 .
C5 C6 1.405(3) .
C5 C5 1.418(4) 3_566
C6 C4 1.378(3) 3_566
C6 C7 1.486(3) .
C8 C9 1.532(3) .
C8 H8A 0.9900 .
C8 H8B 0.9900 .
C9 C10 1.511(3) .
C9 H9A 0.9900 .
C9 H9B 0.9900 .
C10 C15 1.383(4) .
C10 C11 1.393(4) .
C11 C12 1.384(4) .
C11 H11A 0.9500 .
C12 C13 1.372(4) .
C12 H12A 0.9500 .
C13 C14 1.376(4) .
C14 C15 1.390(4) .
C14 H14A 0.9500 .
C15 H15A 0.9500 .

loop_
_geom_torsion_atom_site_label_1
_geom_torsion_atom_site_label_2
_geom_torsion_atom_site_label_3
_geom_torsion_atom_site_label_4
_geom_torsion
_geom_torsion_site_symmetry_1
_geom_torsion_site_symmetry_4
C7 N1 C1 O1 -177.7(2) . .
C8 N1 C1 O1 3.1(3) . .
C7 N1 C1 C2 3.7(3) . .
C8 N1 C1 C2 -175.4(2) . .
O1 C1 C2 C3 -1.4(3) . .
N1 C1 C2 C3 177.1(2) . .
O1 C1 C2 C5 178.9(2) . .
N1 C1 C2 C5 -2.6(3) . .
C5 C2 C3 C4 0.4(3) . .
C1 C2 C3 C4 -179.2(2) . .
C2 C3 C4 C6 -0.9(4) . 3_566
C3 C2 C5 C6 179.8(2) . .
C1 C2 C5 C6 -0.5(3) . .
C3 C2 C5 C5 0.2(4) . 3_566
C1 C2 C5 C5 179.9(2) . 3_566
C2 C5 C6 C4 -179.5(2) . 3_566
C5 C5 C6 C4 0.1(4) 3_566 3_566
C2 C5 C6 C7 2.7(3) . .
C5 C5 C6 C7 -177.7(3) 3_566 .
C1 N1 C7 O2 -179.8(2) . .
C8 N1 C7 O2 -0.6(3) . .
C1 N1 C7 C6 -1.6(3) . .
C8 N1 C7 C6 177.52(19) . .
C4 C6 C7 O2 -1.4(3) 3_566 .
C5 C6 C7 O2 176.4(2) . .
C4 C6 C7 N1 -179.5(2) 3_566 .
C5 C6 C7 N1 -1.7(3) . .
C1 N1 C8 C9 -89.4(3) . .
C7 N1 C8 C9 91.3(3) . .
N1 C8 C9 C10 166.3(2) . .
C8 C9 C10 C15 96.3(3) . .
C8 C9 C10 C11 -78.9(3) . .
C15 C10 C11 C12 -0.9(4) . .
C9 C10 C11 C12 174.5(2) . .
C10 C11 C12 C13 0.0(4) . .
C11 C12 C13 F1 -178.3(2) . .
C11 C12 C13 C14 1.2(4) . .
F1 C13 C14 C15 178.1(2) . .
C12 C13 C14 C15 -1.5(4) . .
C11 C10 C15 C14 0.6(4) . .
C9 C10 C15 C14 -174.7(2) . .
C13 C14 C15 C10 0.6(4) . .

loop_
_diffrn_scan_number
_diffrn_scan_type
_diffrn_scan_start
_diffrn_scan_end
_diffrn_scan_width
_diffrn_scan_exptime
_diffrn_scan_omega
_diffrn_scan_theta
_diffrn_scan_kappa
_diffrn_scan_phi
_diffrn_scan_omega1
_diffrn_scan_theta1
_diffrn_scan_frames
1 omega -49.00 1.00 1.00 60.00 - 22.68 -45.00 240.00 0.00 0.00 50
2 omega 1.00 55.00 1.00 60.00 - 22.68 -75.00 240.00 0.00 0.00 54
3 omega 43.00 94.00 1.00 60.00 - 22.68 73.00 -48.00 0.00 0.00 51
4 omega -1.00 49.00 1.00 60.00 - 22.68 -45.00 120.00 0.00 0.00 50
5 omega -49.00 1.00 1.00 60.00 - 22.68 -45.00 120.00 0.00 0.00 50
6 omega -7.00 45.00 1.00 60.00 - 22.68 73.00 177.00 0.00 0.00 52
7 omega -7.00 44.00 1.00 60.00 - 22.68 73.00 131.00 0.00 0.00 51
8 omega -8.00 46.00 1.00 60.00 - 22.68 73.00 -48.00 0.00 0.00 54
9 omega -4.00 48.00 1.00 60.00 - -23.46 75.00 0.00 0.00 0.00 52
10 omega -95.00 -45.00 1.00 60.00 - -23.46 -45.00 240.00 0.00 0.00 50
11 omega -42.00 -1.00 1.00 60.00 - -23.46 127.00 37.00 0.00 0.00 41
12 phi -1.00 53.00 1.00 60.00 -40.00 -23.46 0.00 - 0.00 0.00 54
